data_4024372
loop_
_publ_author_name
'Paromita Debroy'
'Sergey V. Lindeman'
'Rajendra Rathore'

_publ_section_title
;
A Versatile Synthesis of Electroactive Stilbenoprismands for Effective
Binding of Metal Cations
;
_journal_name_full 'Journal of Organic Chemistry'
_journal_page_first 2080
_journal_page_last 2087
_journal_paper_doi 10.1021/jo802579f
_journal_volume 74
_journal_year 2009
_chemical_formula_sum 'C44 H30'
_chemical_formula_weight 558.68
_chemical_name_systematic
; 
 ? 
;
_space_group_IT_number 61
_symmetry_cell_setting orthorhombic
_symmetry_space_group_name_Hall '-P 2ac 2ab'
_symmetry_space_group_name_H-M 'P b c a'
_atom_sites_solution_hydrogens difmap
_atom_sites_solution_primary direct
_atom_sites_solution_secondary difmap
_audit_creation_method SHELXL-97
_cell_angle_alpha 90.00
_cell_angle_beta 90.00
_cell_angle_gamma 90.00
_cell_formula_units_Z 8
_cell_length_a 13.4025(3)
_cell_length_b 14.1016(3)
_cell_length_c 32.0118(6)
_cell_measurement_reflns_used 9831
_cell_measurement_temperature 100(2)
_cell_measurement_theta_max 61
_cell_measurement_theta_min 3
_cell_volume 6050.1(2)
_computing_cell_refinement 'SAINT v7.23A (Bruker, 2005)'
_computing_data_collection 'APEX2 v2.0-2 (Bruker, 2005)'
_computing_data_reduction 'SADABS-2004/1 (Bruker, 2005)'
_computing_molecular_graphics 'XP v5.1 (Bruker, 1998)'
_computing_publication_material 'XCIF v6.12 (Bruker, 2001)'
_computing_structure_refinement 'SHELXL-97 v.97-2 (Sheldrick, 1993-1997)'
_computing_structure_solution 'XS/SHELXTL v6.12 (Bruker, 2001)'
_diffrn_ambient_temperature 100(2)
_diffrn_measured_fraction_theta_full 0.987
_diffrn_measured_fraction_theta_max 0.977
_diffrn_measurement_device_type 'Bruker APEX2 CCD detector'
_diffrn_measurement_method '\w scans'
_diffrn_radiation_monochromator graphite
_diffrn_radiation_source 'fine-focus sealed tube'
_diffrn_radiation_type CuK\a
_diffrn_radiation_wavelength 1.54178
_diffrn_reflns_av_R_equivalents 0.0136
_diffrn_reflns_av_sigmaI/netI 0.0130
_diffrn_reflns_limit_h_max 14
_diffrn_reflns_limit_h_min 0
_diffrn_reflns_limit_k_max 15
_diffrn_reflns_limit_k_min 0
_diffrn_reflns_limit_l_max 36
_diffrn_reflns_limit_l_min 0
_diffrn_reflns_number 50036
_diffrn_reflns_theta_full 66.38
_diffrn_reflns_theta_max 62.68
_diffrn_reflns_theta_min 2.76
_exptl_absorpt_coefficient_mu 0.526
_exptl_absorpt_correction_T_max 0.9493
_exptl_absorpt_correction_T_min 0.6215
_exptl_absorpt_correction_type multi-scan
_exptl_absorpt_process_details
;
 SADABS. Program for empirical absorption correction of
 area-detector data. University of Goetingen. Germany. 
 Sheldrick, G. M. 1996
;
_exptl_crystal_colour colorless
_exptl_crystal_density_diffrn 1.227
_exptl_crystal_density_method 'not measured'
_exptl_crystal_description needle
_exptl_crystal_F_000 2352
_exptl_crystal_size_max 0.80
_exptl_crystal_size_mid 0.10
_exptl_crystal_size_min 0.10
_refine_diff_density_max 0.161
_refine_diff_density_min -0.130
_refine_diff_density_rms 0.027
_refine_ls_extinction_coef 0.00018(3)
_refine_ls_extinction_expression Fc^*^=kFc[1+0.001xFc^2^\l^3^/sin(2\q)]^-1/4^
_refine_ls_extinction_method SHELXL
_refine_ls_goodness_of_fit_ref 1.027
_refine_ls_hydrogen_treatment refall
_refine_ls_matrix_type full
_refine_ls_number_parameters 518
_refine_ls_number_reflns 4569
_refine_ls_number_restraints 0
_refine_ls_restrained_S_all 1.027
_refine_ls_R_factor_all 0.0321
_refine_ls_R_factor_gt 0.0285
_refine_ls_shift/su_max 0.007
_refine_ls_shift/su_mean 0.001
_refine_ls_structure_factor_coef Fsqd
_refine_ls_weighting_details 'calc w=1/[\s^2^(Fo^2^)+(0.0450P)^2^+1.4594P] where P=(Fo^2^+2Fc^2^)/3'
_refine_ls_weighting_scheme calc
_refine_ls_wR_factor_gt 0.0753
_refine_ls_wR_factor_ref 0.0775
_reflns_number_gt 4165
_reflns_number_total 4569
_reflns_threshold_expression >2sigma(I)
_cod_data_source_file jo802579f_si_004.cif
_cod_data_source_block raj4k
_cod_original_sg_symbol_H-M 'P bca'
_cod_database_code 4024372

loop_
_symmetry_equiv_pos_as_xyz
'x, y, z'
'-x+1/2, -y, z+1/2'
'-x, y+1/2, -z+1/2'
'x+1/2, -y+1/2, -z'
'-x, -y, -z'
'x-1/2, y, -z-1/2'
'x, -y-1/2, z-1/2'
'-x-1/2, y-1/2, z'

loop_
_atom_site_label
_atom_site_type_symbol
_atom_site_fract_x
_atom_site_fract_y
_atom_site_fract_z
_atom_site_U_iso_or_equiv
_atom_site_adp_type
_atom_site_occupancy
_atom_site_symmetry_multiplicity
_atom_site_calc_flag
_atom_site_refinement_flags
_atom_site_disorder_assembly
_atom_site_disorder_group
C1 C -0.27850(8) 0.81181(8) 0.08085(3) 0.0193(3) Uani 1 1 d . . .
C2 C -0.19323(8) 0.84919(8) 0.06539(3) 0.0196(3) Uani 1 1 d . . .
C11 C -0.08243(8) 0.52429(8) 0.20487(3) 0.0199(3) Uani 1 1 d . . .
C12 C -0.06374(9) 0.61847(8) 0.21541(4) 0.0229(3) Uani 1 1 d . . .
C13 C 0.02351(9) 0.66244(9) 0.20293(4) 0.0226(3) Uani 1 1 d . . .
C14 C 0.09470(8) 0.61408(8) 0.17912(3) 0.0202(3) Uani 1 1 d . . .
C15 C 0.07637(9) 0.51998(8) 0.16900(4) 0.0235(3) Uani 1 1 d . . .
C16 C -0.01083(9) 0.47572(8) 0.18193(4) 0.0237(3) Uani 1 1 d . . .
C21 C -0.17708(8) 0.47706(8) 0.21827(3) 0.0195(3) Uani 1 1 d . . .
C22 C -0.27079(8) 0.51230(8) 0.20553(3) 0.0196(3) Uani 1 1 d . . .
C23 C -0.35717(9) 0.46859(8) 0.22057(4) 0.0224(3) Uani 1 1 d . . .
C24 C -0.35174(9) 0.38974(8) 0.24633(4) 0.0246(3) Uani 1 1 d . . .
C25 C -0.25996(9) 0.35430(9) 0.25841(4) 0.0247(3) Uani 1 1 d . . .
C26 C -0.17341(9) 0.39852(8) 0.24460(4) 0.0227(3) Uani 1 1 d . . .
C31 C 0.18869(8) 0.66188(8) 0.16574(3) 0.0195(3) Uani 1 1 d . . .
C32 C 0.18717(8) 0.74242(8) 0.13971(3) 0.0197(3) Uani 1 1 d . . .
C33 C 0.27742(8) 0.78555(9) 0.12925(4) 0.0231(3) Uani 1 1 d . . .
C34 C 0.36776(9) 0.75024(9) 0.14374(4) 0.0247(3) Uani 1 1 d . . .
C35 C 0.36941(9) 0.66984(9) 0.16849(4) 0.0254(3) Uani 1 1 d . . .
C36 C 0.28049(9) 0.62585(9) 0.17941(4) 0.0235(3) Uani 1 1 d . . .
C41 C -0.27656(8) 0.59047(8) 0.17414(3) 0.0193(3) Uani 1 1 d . . .
C42 C -0.23334(9) 0.57702(8) 0.13504(4) 0.0238(3) Uani 1 1 d . . .
C43 C -0.23360(9) 0.64842(8) 0.10539(4) 0.0230(3) Uani 1 1 d . . .
C44 C -0.27658(8) 0.73606(8) 0.11378(3) 0.0195(3) Uani 1 1 d . . .
C45 C -0.32172(9) 0.74887(9) 0.15253(4) 0.0248(3) Uani 1 1 d . . .
C46 C -0.32190(9) 0.67716(8) 0.18230(4) 0.0239(3) Uani 1 1 d . . .
C51 C 0.09115(8) 0.77592(8) 0.12058(3) 0.0192(3) Uani 1 1 d . . .
C52 C 0.05910(9) 0.73528(9) 0.08332(4) 0.0244(3) Uani 1 1 d . . .
C53 C -0.03078(9) 0.76071(9) 0.06528(4) 0.0251(3) Uani 1 1 d . . .
C54 C -0.09365(8) 0.82573(8) 0.08442(3) 0.0200(3) Uani 1 1 d . . .
C55 C -0.06103(9) 0.86849(9) 0.12096(4) 0.0272(3) Uani 1 1 d . . .
C56 C 0.03087(9) 0.84480(9) 0.13851(4) 0.0272(3) Uani 1 1 d . . .
C61 C -0.38045(8) 0.83841(8) 0.06607(3) 0.0198(3) Uani 1 1 d . . .
C62 C -0.45163(9) 0.76768(9) 0.05923(3) 0.0236(3) Uani 1 1 d . . .
C63 C -0.54742(9) 0.79058(10) 0.04609(4) 0.0289(3) Uani 1 1 d . . .
C64 C -0.57456(9) 0.88438(10) 0.04046(4) 0.0300(3) Uani 1 1 d . . .
C65 C -0.50548(9) 0.95531(10) 0.04797(4) 0.0289(3) Uani 1 1 d . . .
C66 C -0.40914(9) 0.93260(8) 0.06010(3) 0.0229(3) Uani 1 1 d . . .
C71 C -0.18796(8) 0.91061(8) 0.02735(4) 0.0205(3) Uani 1 1 d . . .
C72 C -0.23173(9) 0.88217(9) -0.01030(4) 0.0236(3) Uani 1 1 d . . .
C73 C -0.21798(9) 0.93440(9) -0.04652(4) 0.0273(3) Uani 1 1 d . . .
C74 C -0.16241(9) 1.01720(9) -0.04576(4) 0.0294(3) Uani 1 1 d . . .
C75 C -0.12074(9) 1.04770(9) -0.00844(4) 0.0298(3) Uani 1 1 d . . .
C76 C -0.13220(9) 0.99426(9) 0.02768(4) 0.0263(3) Uani 1 1 d . . .
H12 H -0.1136(10) 0.6549(9) 0.2318(4) 0.029(3) Uiso 1 1 d . . .
H13 H 0.0363(9) 0.7290(9) 0.2105(4) 0.023(3) Uiso 1 1 d . . .
H15 H 0.1264(10) 0.4843(9) 0.1519(4) 0.030(3) Uiso 1 1 d . . .
H16 H -0.0223(9) 0.4097(10) 0.1740(4) 0.028(3) Uiso 1 1 d . . .
H23 H -0.4222(10) 0.4948(9) 0.2120(4) 0.027(3) Uiso 1 1 d . . .
H24 H -0.4131(10) 0.3589(9) 0.2564(4) 0.026(3) Uiso 1 1 d . . .
H25 H -0.2559(9) 0.2983(10) 0.2764(4) 0.024(3) Uiso 1 1 d . . .
H26 H -0.1086(10) 0.3754(9) 0.2536(4) 0.028(3) Uiso 1 1 d . . .
H33 H 0.2776(9) 0.8425(10) 0.1110(4) 0.029(3) Uiso 1 1 d . . .
H34 H 0.4303(10) 0.7810(9) 0.1358(4) 0.028(3) Uiso 1 1 d . . .
H35 H 0.4350(10) 0.6434(9) 0.1782(4) 0.026(3) Uiso 1 1 d . . .
H36 H 0.2811(9) 0.5692(10) 0.1970(4) 0.028(3) Uiso 1 1 d . . .
H42 H -0.2018(10) 0.5160(10) 0.1289(4) 0.030(3) Uiso 1 1 d . . .
H43 H -0.2026(9) 0.6375(9) 0.0781(4) 0.029(3) Uiso 1 1 d . . .
H45 H -0.3536(10) 0.8108(10) 0.1588(4) 0.032(3) Uiso 1 1 d . . .
H46 H -0.3524(10) 0.6878(9) 0.2101(4) 0.027(3) Uiso 1 1 d . . .
H52 H 0.1003(10) 0.6850(9) 0.0699(4) 0.029(3) Uiso 1 1 d . . .
H53 H -0.0510(10) 0.7301(10) 0.0391(5) 0.037(4) Uiso 1 1 d . . .
H55 H -0.1032(10) 0.9171(10) 0.1346(4) 0.036(4) Uiso 1 1 d . . .
H56 H 0.0542(10) 0.8782(10) 0.1641(4) 0.034(4) Uiso 1 1 d . . .
H62 H -0.4334(9) 0.7001(9) 0.0640(4) 0.024(3) Uiso 1 1 d . . .
H63 H -0.5972(11) 0.7385(10) 0.0411(4) 0.035(4) Uiso 1 1 d . . .
H64 H -0.6443(11) 0.9004(10) 0.0307(4) 0.039(4) Uiso 1 1 d . . .
H65 H -0.5234(10) 1.0217(10) 0.0444(4) 0.034(4) Uiso 1 1 d . . .
H66 H -0.3606(10) 0.9831(9) 0.0647(4) 0.024(3) Uiso 1 1 d . . .
H72 H -0.2699(10) 0.8228(10) -0.0107(4) 0.026(3) Uiso 1 1 d . . .
H73 H -0.2460(10) 0.9119(9) -0.0733(4) 0.031(3) Uiso 1 1 d . . .
H74 H -0.1507(10) 1.0529(9) -0.0716(4) 0.031(3) Uiso 1 1 d . . .
H75 H -0.0818(10) 1.1075(10) -0.0075(4) 0.038(4) Uiso 1 1 d . . .
H76 H -0.0989(10) 1.0136(9) 0.0538(4) 0.033(4) Uiso 1 1 d . . .

loop_
_atom_site_aniso_label
_atom_site_aniso_U_11
_atom_site_aniso_U_22
_atom_site_aniso_U_33
_atom_site_aniso_U_23
_atom_site_aniso_U_13
_atom_site_aniso_U_12
C1 0.0226(6) 0.0182(6) 0.0171(6) -0.0021(4) -0.0015(4) 0.0024(5)
C2 0.0216(6) 0.0184(6) 0.0190(6) -0.0015(4) -0.0009(5) 0.0016(5)
C11 0.0212(6) 0.0206(6) 0.0179(6) 0.0034(4) -0.0025(5) 0.0005(5)
C12 0.0227(6) 0.0243(7) 0.0218(6) -0.0018(5) 0.0021(5) 0.0007(5)
C13 0.0247(6) 0.0182(6) 0.0250(6) -0.0020(5) -0.0005(5) -0.0021(5)
C14 0.0200(6) 0.0221(6) 0.0183(6) 0.0030(5) -0.0030(5) 0.0002(5)
C15 0.0220(6) 0.0226(6) 0.0260(6) -0.0015(5) 0.0013(5) 0.0020(5)
C16 0.0247(6) 0.0186(6) 0.0278(6) -0.0010(5) -0.0006(5) -0.0018(5)
C21 0.0222(6) 0.0203(6) 0.0161(5) -0.0025(4) 0.0009(4) -0.0010(5)
C22 0.0243(6) 0.0194(6) 0.0152(5) -0.0022(4) 0.0010(4) -0.0008(5)
C23 0.0216(6) 0.0253(7) 0.0202(6) -0.0008(5) 0.0015(5) -0.0004(5)
C24 0.0253(7) 0.0261(7) 0.0223(6) 0.0004(5) 0.0045(5) -0.0055(5)
C25 0.0324(7) 0.0212(6) 0.0204(6) 0.0038(5) 0.0023(5) -0.0010(5)
C26 0.0237(6) 0.0240(6) 0.0203(6) 0.0010(5) -0.0010(5) 0.0019(5)
C31 0.0197(6) 0.0210(6) 0.0179(6) -0.0037(4) -0.0010(4) -0.0002(5)
C32 0.0200(6) 0.0227(6) 0.0163(6) -0.0035(5) 0.0003(4) -0.0009(5)
C33 0.0236(6) 0.0261(7) 0.0195(6) 0.0010(5) 0.0007(5) -0.0031(5)
C34 0.0183(6) 0.0337(7) 0.0221(6) -0.0031(5) 0.0015(5) -0.0043(5)
C35 0.0191(6) 0.0335(7) 0.0234(6) -0.0039(5) -0.0024(5) 0.0039(5)
C36 0.0250(7) 0.0228(7) 0.0228(6) 0.0002(5) -0.0014(5) 0.0015(5)
C41 0.0172(6) 0.0206(6) 0.0200(6) 0.0005(5) -0.0014(4) -0.0035(4)
C42 0.0298(7) 0.0192(6) 0.0223(6) 0.0000(5) 0.0033(5) 0.0029(5)
C43 0.0280(7) 0.0236(6) 0.0174(6) -0.0001(5) 0.0039(5) 0.0001(5)
C44 0.0162(6) 0.0214(6) 0.0209(6) 0.0003(5) -0.0027(4) -0.0011(4)
C45 0.0256(6) 0.0242(7) 0.0246(6) 0.0010(5) 0.0025(5) 0.0070(5)
C46 0.0243(6) 0.0283(7) 0.0190(6) 0.0012(5) 0.0041(5) 0.0040(5)
C51 0.0195(6) 0.0192(6) 0.0190(6) 0.0040(4) 0.0010(4) -0.0036(4)
C52 0.0239(6) 0.0264(7) 0.0228(6) -0.0029(5) -0.0003(5) 0.0044(5)
C53 0.0261(7) 0.0289(7) 0.0202(6) -0.0035(5) -0.0039(5) 0.0023(5)
C54 0.0203(6) 0.0203(6) 0.0195(6) 0.0052(5) 0.0005(5) -0.0024(5)
C55 0.0264(7) 0.0299(7) 0.0254(7) -0.0055(5) -0.0024(5) 0.0073(5)
C56 0.0276(7) 0.0309(7) 0.0231(6) -0.0065(5) -0.0059(5) 0.0034(5)
C61 0.0202(6) 0.0252(6) 0.0141(5) 0.0001(4) 0.0016(4) 0.0009(5)
C62 0.0244(7) 0.0268(7) 0.0195(6) 0.0014(5) 0.0023(5) -0.0015(5)
C63 0.0213(6) 0.0434(8) 0.0221(6) 0.0010(5) 0.0007(5) -0.0069(6)
C64 0.0209(7) 0.0487(9) 0.0204(6) 0.0027(6) 0.0002(5) 0.0062(6)
C65 0.0321(7) 0.0323(8) 0.0224(6) 0.0003(5) -0.0005(5) 0.0113(6)
C66 0.0252(7) 0.0233(7) 0.0203(6) -0.0012(5) -0.0021(5) 0.0019(5)
C71 0.0170(6) 0.0220(6) 0.0224(6) 0.0027(5) 0.0004(5) 0.0042(4)
C72 0.0225(6) 0.0241(7) 0.0243(6) 0.0019(5) -0.0002(5) 0.0021(5)
C73 0.0261(7) 0.0342(7) 0.0217(6) 0.0040(5) -0.0012(5) 0.0052(5)
C74 0.0249(6) 0.0345(7) 0.0288(7) 0.0129(6) 0.0046(5) 0.0062(5)
C75 0.0271(7) 0.0270(7) 0.0352(7) 0.0089(5) 0.0007(6) -0.0027(5)
C76 0.0241(6) 0.0276(7) 0.0270(7) 0.0036(5) -0.0017(5) -0.0015(5)

loop_
_atom_type_symbol
_atom_type_description
_atom_type_scat_dispersion_real
_atom_type_scat_dispersion_imag
_atom_type_scat_source
C C 0.0181 0.0091 'International Tables Vol C Tables 4.2.6.8 and 6.1.1.4'
H H 0.0000 0.0000 'International Tables Vol C Tables 4.2.6.8 and 6.1.1.4'

loop_
_geom_angle_atom_site_label_1
_geom_angle_atom_site_label_2
_geom_angle_atom_site_label_3
_geom_angle
_geom_angle_site_symmetry_1
_geom_angle_site_symmetry_3
_geom_angle_publ_flag
C2 C1 C61 124.00(10) . . ?
C2 C1 C44 121.33(10) . . ?
C61 C1 C44 114.64(9) . . ?
C1 C2 C71 124.30(10) . . ?
C1 C2 C54 121.06(10) . . ?
C71 C2 C54 114.53(9) . . ?
C16 C11 C12 118.29(11) . . ?
C16 C11 C21 121.20(10) . . ?
C12 C11 C21 120.51(10) . . ?
C13 C12 C11 120.65(11) . . ?
C13 C12 H12 119.3(7) . . ?
C11 C12 H12 120.0(7) . . ?
C12 C13 C14 121.04(11) . . ?
C12 C13 H13 120.3(7) . . ?
C14 C13 H13 118.7(7) . . ?
C15 C14 C13 118.20(11) . . ?
C15 C14 C31 120.97(10) . . ?
C13 C14 C31 120.81(10) . . ?
C14 C15 C16 120.62(11) . . ?
C14 C15 H15 119.3(7) . . ?
C16 C15 H15 120.1(7) . . ?
C15 C16 C11 121.17(11) . . ?
C15 C16 H16 118.9(8) . . ?
C11 C16 H16 119.9(8) . . ?
C26 C21 C22 119.11(10) . . ?
C26 C21 C11 119.85(10) . . ?
C22 C21 C11 121.02(10) . . ?
C23 C22 C21 118.85(10) . . ?
C23 C22 C41 120.97(10) . . ?
C21 C22 C41 120.04(10) . . ?
C24 C23 C22 121.03(11) . . ?
C24 C23 H23 120.8(7) . . ?
C22 C23 H23 118.1(7) . . ?
C25 C24 C23 120.19(11) . . ?
C25 C24 H24 119.4(7) . . ?
C23 C24 H24 120.4(7) . . ?
C24 C25 C26 119.45(11) . . ?
C24 C25 H25 120.3(7) . . ?
C26 C25 H25 120.2(7) . . ?
C25 C26 C21 121.34(11) . . ?
C25 C26 H26 120.1(8) . . ?
C21 C26 H26 118.5(8) . . ?
C36 C31 C32 119.32(10) . . ?
C36 C31 C14 119.22(10) . . ?
C32 C31 C14 121.46(10) . . ?
C33 C32 C31 118.76(10) . . ?
C33 C32 C51 120.55(10) . . ?
C31 C32 C51 120.48(10) . . ?
C34 C33 C32 121.31(11) . . ?
C34 C33 H33 119.0(7) . . ?
C32 C33 H33 119.7(7) . . ?
C35 C34 C33 119.93(11) . . ?
C35 C34 H34 119.9(8) . . ?
C33 C34 H34 120.2(7) . . ?
C34 C35 C36 119.78(11) . . ?
C34 C35 H35 119.6(7) . . ?
C36 C35 H35 120.6(7) . . ?
C35 C36 C31 120.88(11) . . ?
C35 C36 H36 120.2(8) . . ?
C31 C36 H36 119.0(8) . . ?
C46 C41 C42 118.08(10) . . ?
C46 C41 C22 123.05(10) . . ?
C42 C41 C22 118.85(10) . . ?
C43 C42 C41 121.10(11) . . ?
C43 C42 H42 120.2(8) . . ?
C41 C42 H42 118.7(8) . . ?
C42 C43 C44 121.03(11) . . ?
C42 C43 H43 119.8(8) . . ?
C44 C43 H43 119.2(8) . . ?
C43 C44 C45 117.89(11) . . ?
C43 C44 C1 120.29(10) . . ?
C45 C44 C1 121.74(10) . . ?
C46 C45 C44 121.17(11) . . ?
C46 C45 H45 120.1(8) . . ?
C44 C45 H45 118.7(8) . . ?
C41 C46 C45 120.69(11) . . ?
C41 C46 H46 118.9(7) . . ?
C45 C46 H46 120.4(7) . . ?
C56 C51 C52 117.59(11) . . ?
C56 C51 C32 123.40(10) . . ?
C52 C51 C32 119.00(10) . . ?
C53 C52 C51 121.33(11) . . ?
C53 C52 H52 119.2(8) . . ?
C51 C52 H52 119.4(8) . . ?
C52 C53 C54 121.06(11) . . ?
C52 C53 H53 118.9(8) . . ?
C54 C53 H53 120.0(8) . . ?
C55 C54 C53 117.91(11) . . ?
C55 C54 C2 121.72(10) . . ?
C53 C54 C2 120.36(10) . . ?
C54 C55 C56 120.94(11) . . ?
C54 C55 H55 119.6(8) . . ?
C56 C55 H55 119.5(8) . . ?
C51 C56 C55 121.02(11) . . ?
C51 C56 H56 119.2(8) . . ?
C55 C56 H56 119.8(8) . . ?
C66 C61 C62 118.00(11) . . ?
C66 C61 C1 122.30(10) . . ?
C62 C61 C1 119.66(10) . . ?
C63 C62 C61 120.84(12) . . ?
C63 C62 H62 119.7(7) . . ?
C61 C62 H62 119.5(7) . . ?
C64 C63 C62 120.31(12) . . ?
C64 C63 H63 120.2(8) . . ?
C62 C63 H63 119.5(8) . . ?
C63 C64 C65 119.50(12) . . ?
C63 C64 H64 119.8(8) . . ?
C65 C64 H64 120.7(8) . . ?
C64 C65 C66 120.32(12) . . ?
C64 C65 H65 120.7(8) . . ?
C66 C65 H65 119.0(8) . . ?
C65 C66 C61 121.00(12) . . ?
C65 C66 H66 119.6(7) . . ?
C61 C66 H66 119.4(7) . . ?
C76 C71 C72 118.24(11) . . ?
C76 C71 C2 120.53(10) . . ?
C72 C71 C2 121.03(10) . . ?
C73 C72 C71 120.83(12) . . ?
C73 C72 H72 120.8(7) . . ?
C71 C72 H72 118.3(7) . . ?
C72 C73 C74 120.31(12) . . ?
C72 C73 H73 120.3(8) . . ?
C74 C73 H73 119.4(8) . . ?
C73 C74 C75 119.54(12) . . ?
C73 C74 H74 120.2(8) . . ?
C75 C74 H74 120.2(8) . . ?
C74 C75 C76 120.29(12) . . ?
C74 C75 H75 120.0(8) . . ?
C76 C75 H75 119.7(8) . . ?
C75 C76 C71 120.75(12) . . ?
C75 C76 H76 120.3(8) . . ?
C71 C76 H76 118.9(8) . . ?

loop_
_geom_bond_atom_site_label_1
_geom_bond_atom_site_label_2
_geom_bond_distance
_geom_bond_site_symmetry_2
_geom_bond_publ_flag
C1 C2 1.3524(16) . ?
C1 C61 1.4938(15) . ?
C1 C44 1.5008(15) . ?
C2 C71 1.4961(16) . ?
C2 C54 1.5038(15) . ?
C11 C16 1.3891(17) . ?
C11 C12 1.3929(16) . ?
C11 C21 1.4956(16) . ?
C12 C13 1.3826(17) . ?
C12 H12 0.994(14) . ?
C13 C14 1.3988(16) . ?
C13 H13 0.985(13) . ?
C14 C15 1.3878(16) . ?
C14 C31 1.4914(16) . ?
C15 C16 1.3880(17) . ?
C15 H15 1.002(14) . ?
C16 H16 0.977(14) . ?
C21 C26 1.3926(16) . ?
C21 C22 1.4109(16) . ?
C22 C23 1.3972(16) . ?
C22 C41 1.4935(15) . ?
C23 C24 1.3862(17) . ?
C23 H23 0.986(13) . ?
C24 C25 1.3829(18) . ?
C24 H24 0.985(13) . ?
C25 C26 1.3891(17) . ?
C25 H25 0.980(13) . ?
C26 H26 0.971(14) . ?
C31 C36 1.4011(16) . ?
C31 C32 1.4088(16) . ?
C32 C33 1.3947(16) . ?
C32 C51 1.5015(16) . ?
C33 C34 1.3888(17) . ?
C33 H33 0.994(14) . ?
C34 C35 1.3834(17) . ?
C34 H34 0.977(14) . ?
C35 C36 1.3883(17) . ?
C35 H35 1.004(13) . ?
C36 H36 0.978(14) . ?
C41 C46 1.3898(16) . ?
C41 C42 1.3922(16) . ?
C42 C43 1.3839(17) . ?
C42 H42 0.979(14) . ?
C43 C44 1.3896(16) . ?
C43 H43 0.980(14) . ?
C44 C45 1.3920(17) . ?
C45 C46 1.3896(17) . ?
C45 H45 0.992(14) . ?
C46 H46 0.989(13) . ?
C51 C56 1.3877(16) . ?
C51 C52 1.3911(16) . ?
C52 C53 1.3831(17) . ?
C52 H52 0.995(14) . ?
C53 C54 1.3878(17) . ?
C53 H53 0.981(15) . ?
C54 C55 1.3869(17) . ?
C55 C56 1.3943(17) . ?
C55 H55 0.990(14) . ?
C56 H56 0.996(14) . ?
C61 C66 1.3959(16) . ?
C61 C62 1.3974(16) . ?
C62 C63 1.3890(18) . ?
C62 H62 0.996(13) . ?
C63 C64 1.3837(19) . ?
C63 H63 1.006(14) . ?
C64 C65 1.3839(19) . ?
C64 H64 1.012(15) . ?
C65 C66 1.3858(17) . ?
C65 H65 0.972(14) . ?
C66 H66 0.976(13) . ?
C71 C76 1.3965(17) . ?
C71 C72 1.3990(17) . ?
C72 C73 1.3861(17) . ?
C72 H72 0.981(14) . ?
C73 C74 1.3851(18) . ?
C73 H73 0.988(14) . ?
C74 C75 1.3872(19) . ?
C74 H74 0.981(14) . ?
C75 C76 1.3886(17) . ?
C75 H75 0.993(15) . ?
C76 H76 0.986(14) . ?

loop_
_cod_related_entry_id
_cod_related_entry_database
_cod_related_entry_code
1 ChemSpider 30658905
